data_7700320
loop_
_publ_author_name
'Feng, Zhijun'
'Huang, Zeming'
'Wang, Shaowu'
'Wei, Yun'
'Zhou, Shuangliu'
'Zhu, Xiancui'

_publ_section_title
;
 Synthesis and characterization of 2-t-butylimino-functionalized indolyl
 rare-earth metal amido complexes for the catalytic addition of terminal
 alkynes to carbodiimides: the dimeric complexes with the alkynide species
 in the \m-\h<sup>1</sup>:\h<sup>2</sup> bonding modes.
;
_journal_issue 29
_journal_name_full 'Dalton transactions (Cambridge, England : 2003)'
_journal_page_first 11094
_journal_page_last 11102
_journal_paper_doi 10.1039/c9dt01582e
_journal_volume 48
_journal_year 2019
_chemical_formula_moiety 'C68 H70 N8 Y2'
_chemical_formula_sum 'C68 H70 N8 Y2'
_chemical_formula_weight 1177.14
_space_group_crystal_system monoclinic
_space_group_IT_number 14
_space_group_name_Hall '-P 2ybc'
_space_group_name_H-M_alt 'P 1 21/c 1'
_symmetry_space_group_name_Hall '-P 2ybc'
_symmetry_space_group_name_H-M 'P 1 21/c 1'
_atom_sites_solution_hydrogens geom
_audit_creation_date 2019-02-10
_audit_creation_method
;
Olex2 1.2
(compiled 2018.05.29 svn.r3508 for OlexSys, GUI svn.r5506)
;
_audit_update_record
;
2019-02-10 deposited with the CCDC.    2019-06-18 downloaded from the CCDC.
;
_cell_angle_alpha 90
_cell_angle_beta 106.16
_cell_angle_gamma 90
_cell_formula_units_Z 4
_cell_length_a 12.995(3)
_cell_length_b 20.995(5)
_cell_length_c 23.338(6)
_cell_measurement_reflns_used 5926
_cell_measurement_temperature 293(2)
_cell_measurement_theta_max 20.698
_cell_measurement_theta_min 2.292
_cell_volume 6116(3)
_computing_cell_refinement 'SAINT v7.34A (Bruker, 200?)'
_computing_data_collection 'Bruker SMART'
_computing_data_reduction 'SAINT v7.34A (Bruker, 200?)'
_computing_molecular_graphics 'Olex2 (Dolomanov et al., 2009)'
_computing_publication_material 'Olex2 (Dolomanov et al., 2009)'
_computing_structure_refinement 'ShelXL (Sheldrick, 2015)'
_computing_structure_solution 'SHELXS-97 (Sheldrick, 1990)'
_diffrn_ambient_temperature 293.15
_diffrn_measured_fraction_theta_full 0.998
_diffrn_measured_fraction_theta_max 0.998
_diffrn_measurement_device_type 'CCD area detector'
_diffrn_measurement_method 'phi and omega scans'
_diffrn_radiation_monochromator graphite
_diffrn_radiation_type MoK\a
_diffrn_radiation_wavelength 0.71073
_diffrn_reflns_av_R_equivalents 0.1758
_diffrn_reflns_av_unetI/netI 0.1459
_diffrn_reflns_Laue_measured_fraction_full 0.998
_diffrn_reflns_Laue_measured_fraction_max 0.998
_diffrn_reflns_limit_h_max 15
_diffrn_reflns_limit_h_min -14
_diffrn_reflns_limit_k_max 24
_diffrn_reflns_limit_k_min -24
_diffrn_reflns_limit_l_max 27
_diffrn_reflns_limit_l_min -27
_diffrn_reflns_number 43976
_diffrn_reflns_point_group_measured_fraction_full 0.998
_diffrn_reflns_point_group_measured_fraction_max 0.998
_diffrn_reflns_theta_full 25.026
_diffrn_reflns_theta_max 25.026
_diffrn_reflns_theta_min 1.632
_exptl_absorpt_coefficient_mu 1.935
_exptl_absorpt_correction_type none
_exptl_crystal_colour colourless
_exptl_crystal_colour_primary colourless
_exptl_crystal_density_diffrn 1.278
_exptl_crystal_density_method 'not measured'
_exptl_crystal_description block
_exptl_crystal_F_000 2448
_exptl_crystal_size_max 0.13
_exptl_crystal_size_mid 0.12
_exptl_crystal_size_min 0.1
_refine_diff_density_max 0.847
_refine_diff_density_min -0.767
_refine_diff_density_rms 0.082
_refine_ls_extinction_method none
_refine_ls_goodness_of_fit_ref 0.993
_refine_ls_hydrogen_treatment constr
_refine_ls_matrix_type full
_refine_ls_number_parameters 715
_refine_ls_number_reflns 10794
_refine_ls_number_restraints 1572
_refine_ls_restrained_S_all 0.990
_refine_ls_R_factor_all 0.1724
_refine_ls_R_factor_gt 0.0725
_refine_ls_shift/su_max 0.003
_refine_ls_shift/su_mean 0.000
_refine_ls_structure_factor_coef Fsqd
_refine_ls_weighting_details 'w=1/[\s^2^(Fo^2^)+(0.1079P)^2^] where P=(Fo^2^+2Fc^2^)/3'
_refine_ls_weighting_scheme calc
_refine_ls_wR_factor_gt 0.1799
_refine_ls_wR_factor_ref 0.2264
_reflns_Friedel_coverage 0.000
_reflns_number_gt 4939
_reflns_number_total 10794
_reflns_threshold_expression 'I > 2\s(I)'
_cod_data_source_file c9dt01582e2.cif
_cod_data_source_block 140617b
_cod_depositor_comments 'Adding full bibliography for 7700314--7700321.cif.'
_cod_database_code 7700320
_shelx_shelxl_version_number 2018/3
_shelx_space_group_comment
;
The symmetry employed for this shelxl refinement is uniquely defined
by the following loop, which should always be used as a source of
symmetry information in preference to the above space-group names.
They are only intended as comments.
;
_shelx_estimated_absorpt_t_max 0.830
_shelx_estimated_absorpt_t_min 0.787
_olex2_refinement_description
;
1. Fixed Uiso
 At 1.2 times of:
  All C(H) groups
 At 1.5 times of:
  All C(H,H,H) groups
2. Rigid bond restraints
 C44, C45, C46, C47
 with sigma for 1-2 distances of 0.001 and sigma for 1-3 distances of 0.002
 C10, C11, C12, C13
 with sigma for 1-2 distances of 0.001 and sigma for 1-3 distances of 0.002
3. Uiso/Uaniso restraints and constraints
C1 \\sim C2 \\sim C3 \\sim C4 \\sim C5 \\sim C6 \\sim C7 \\sim C8 \\sim C9
\\sim C10 \\sim C11 \\sim C12 \\sim C13 \\sim C14 \\sim C15 \\sim C16 \\sim C17
\\sim C18 \\sim C19 \\sim C20 \\sim C21 \\sim C22 \\sim C23 \\sim C24 \\sim C25
\\sim C26 \\sim C27 \\sim C28 \\sim C29 \\sim C30 \\sim C31 \\sim C32 \\sim C33
\\sim C34 \\sim C35 \\sim C36 \\sim C37 \\sim C38 \\sim C39 \\sim C40 \\sim C41
\\sim C42 \\sim C43 \\sim C44 \\sim C45 \\sim C46 \\sim C47 \\sim C48 \\sim C49
\\sim C50 \\sim C51 \\sim C52 \\sim C53 \\sim C54 \\sim C55 \\sim C56 \\sim C57
\\sim C58 \\sim C59 \\sim C60 \\sim C61 \\sim C62 \\sim C63 \\sim C64 \\sim C65
\\sim C66 \\sim C67 \\sim C68: within 3.8A with sigma of 0.01 and sigma for
terminal atoms of 0.02
C44 \\sim C45 \\sim C46 \\sim C47: within 2A with sigma of 0.001 and sigma for
terminal atoms of 0.002
C10 \\sim C11 \\sim C12 \\sim C13: within 2A with sigma of 0.001 and sigma for
terminal atoms of 0.002
4.a Aromatic/amide H refined with riding coordinates:
 C2(H2), C4(H4), C5(H5), C6(H6), C7(H7), C9(H9), C15(H15), C17(H17), C18(H18),
 C19(H19), C20(H20), C22(H22), C30(H30), C31(H31), C32(H32), C33(H33), C34(H34),
  C36(H36), C38(H38), C39(H39), C40(H40), C41(H41), C43(H43), C49(H49),
 C51(H51), C52(H52), C53(H53), C54(H54), C56(H56), C64(H64), C65(H65), C66(H66),
  C67(H67), C68(H68)
4.b Idealised Me refined as rotating group:
 C11(H11A,H11B,H11C), C12(H12A,H12B,H12C), C13(H13A,H13B,H13C), C24(H24A,H24B,
 H24C), C25(H25A,H25B,H25C), C26(H26A,H26B,H26C), C45(H45A,H45B,H45C), C46(H46A,
 H46B,H46C), C47(H47A,H47B,H47C), C58(H58A,H58B,H58C), C59(H59A,H59B,H59C),
 C60(H60A,H60B,H60C)
;
_olex2_submission_special_instructions 'No special instructions were received'

loop_
_space_group_symop_operation_xyz
'x, y, z'
'-x, y+1/2, -z+1/2'
'-x, -y, -z'
'x, -y-1/2, z-1/2'

loop_
_atom_site_label
_atom_site_type_symbol
_atom_site_fract_x
_atom_site_fract_y
_atom_site_fract_z
_atom_site_U_iso_or_equiv
_atom_site_adp_type
_atom_site_occupancy
_atom_site_site_symmetry_order
_atom_site_calc_flag
_atom_site_refinement_flags_posn
_atom_site_refinement_flags_adp
C1 C 0.9745(7) 0.2965(5) 0.7953(4) 0.0778(16) Uani 1 1 d . U
C2 C 1.0653(7) 0.2977(5) 0.8436(4) 0.0788(15) Uani 1 1 d . U
H2 H 1.107430 0.263128 0.860751 0.095 Uiso 1 1 calc R .
C3 C 1.0806(7) 0.3614(5) 0.8611(4) 0.0757(15) Uani 1 1 d . U
C4 C 1.1575(7) 0.3949(5) 0.9074(4) 0.0836(17) Uani 1 1 d . U
H4 H 1.212255 0.373356 0.934806 0.100 Uiso 1 1 calc R .
C5 C 1.1479(7) 0.4574(5) 0.9098(4) 0.0830(18) Uani 1 1 d . U
H5 H 1.199269 0.479164 0.938942 0.100 Uiso 1 1 calc R .
C6 C 1.0674(7) 0.4930(5) 0.8723(4) 0.0818(17) Uani 1 1 d . U
H6 H 1.064210 0.536852 0.877103 0.098 Uiso 1 1 calc R .
C7 C 0.9911(7) 0.4619(4) 0.8271(4) 0.0776(16) Uani 1 1 d . U
H7 H 0.936941 0.484942 0.800806 0.093 Uiso 1 1 calc R .
C8 C 0.9966(7) 0.3976(5) 0.8219(4) 0.0734(15) Uani 1 1 d . U
C9 C 0.9250(8) 0.2431(5) 0.7621(5) 0.0872(19) Uani 1 1 d . U
H9 H 0.956672 0.203589 0.773223 0.105 Uiso 1 1 calc R .
C10 C 0.7985(11) 0.1851(6) 0.6904(6) 0.136(2) Uani 1 1 d . U
C11 C 0.8137(10) 0.1866(6) 0.6275(5) 0.139(2) Uani 1 1 d . U
H11A H 0.773197 0.221210 0.605289 0.208 Uiso 1 1 calc GR .
H11B H 0.789079 0.147141 0.607491 0.208 Uiso 1 1 calc GR .
H11C H 0.888204 0.192257 0.630244 0.208 Uiso 1 1 calc GR .
C12 C 0.8565(10) 0.1262(5) 0.7138(6) 0.138(2) Uani 1 1 d . U
H12A H 0.829604 0.091760 0.686637 0.207 Uiso 1 1 calc GR .
H12B H 0.846115 0.116466 0.751968 0.207 Uiso 1 1 calc GR .
H12C H 0.931520 0.131856 0.717939 0.207 Uiso 1 1 calc GR .
C13 C 0.6876(10) 0.1793(5) 0.6804(6) 0.139(2) Uani 1 1 d . U
H13A H 0.652812 0.216699 0.660258 0.208 Uiso 1 1 calc GR .
H13B H 0.671443 0.174859 0.717884 0.208 Uiso 1 1 calc GR .
H13C H 0.662495 0.142514 0.656143 0.208 Uiso 1 1 calc GR .
C14 C 0.6839(8) 0.3494(4) 0.5626(4) 0.0781(17) Uani 1 1 d . U
C15 C 0.6081(8) 0.3330(4) 0.5105(4) 0.0842(19) Uani 1 1 d . U
H15 H 0.618464 0.330435 0.472719 0.101 Uiso 1 1 calc R .
C16 C 0.5137(8) 0.3212(4) 0.5251(4) 0.0816(18) Uani 1 1 d . U
C17 C 0.4086(8) 0.2994(4) 0.4937(4) 0.092(2) Uani 1 1 d . U
H17 H 0.391952 0.291585 0.452938 0.111 Uiso 1 1 calc R .
C18 C 0.3353(8) 0.2904(4) 0.5223(4) 0.093(2) Uani 1 1 d . U
H18 H 0.268165 0.274817 0.501643 0.111 Uiso 1 1 calc R .
C19 C 0.3564(8) 0.3034(4) 0.5814(4) 0.091(2) Uani 1 1 d . U
H19 H 0.302893 0.298112 0.600475 0.109 Uiso 1 1 calc R .
C20 C 0.4569(7) 0.3246(4) 0.6137(4) 0.0853(18) Uani 1 1 d . U
H20 H 0.470243 0.334354 0.653935 0.102 Uiso 1 1 calc R .
C21 C 0.5362(8) 0.3310(4) 0.5862(4) 0.0783(18) Uani 1 1 d . U
C22 C 0.7948(8) 0.3610(4) 0.5709(4) 0.0798(18) Uani 1 1 d . U
H22 H 0.820410 0.361021 0.537425 0.096 Uiso 1 1 calc R .
C23 C 0.9783(7) 0.3822(5) 0.6243(4) 0.080(2) Uani 1 1 d . U
C24 C 1.0285(8) 0.4215(5) 0.6791(4) 0.106(3) Uani 1 1 d . U
H24A H 1.026064 0.398197 0.714101 0.158 Uiso 1 1 calc GR .
H24B H 0.989671 0.460703 0.677291 0.158 Uiso 1 1 calc GR .
H24C H 1.101676 0.430620 0.680809 0.158 Uiso 1 1 calc GR .
C25 C 1.0312(8) 0.3179(5) 0.6301(5) 0.110(3) Uani 1 1 d . U
H25A H 0.994270 0.291369 0.597283 0.165 Uiso 1 1 calc GR .
H25B H 1.028625 0.298432 0.666907 0.165 Uiso 1 1 calc GR .
H25C H 1.104524 0.322745 0.629825 0.165 Uiso 1 1 calc GR .
C26 C 0.9917(8) 0.4172(5) 0.5710(4) 0.101(3) Uani 1 1 d . U
H26A H 0.955190 0.457415 0.567504 0.151 Uiso 1 1 calc GR .
H26B H 0.961911 0.392405 0.535698 0.151 Uiso 1 1 calc GR .
H26C H 1.066487 0.424364 0.575526 0.151 Uiso 1 1 calc GR .
C27 C 0.7228(6) 0.4619(4) 0.7350(3) 0.0646(16) Uani 1 1 d . U
C28 C 0.7458(6) 0.4904(4) 0.6958(4) 0.0665(16) Uani 1 1 d . U
C29 C 0.7721(7) 0.5267(4) 0.6487(4) 0.0756(17) Uani 1 1 d . U
C30 C 0.8622(7) 0.5658(4) 0.6621(4) 0.0851(18) Uani 1 1 d . U
H30 H 0.903629 0.570056 0.701452 0.102 Uiso 1 1 calc R .
C31 C 0.8904(8) 0.5986(5) 0.6167(5) 0.095(2) Uani 1 1 d . U
H31 H 0.950617 0.624703 0.624616 0.114 Uiso 1 1 calc R .
C32 C 0.8268(9) 0.5907(5) 0.5614(5) 0.096(2) Uani 1 1 d . U
H32 H 0.845986 0.612285 0.531122 0.115 Uiso 1 1 calc R .
C33 C 0.7387(8) 0.5550(5) 0.5453(4) 0.091(2) Uani 1 1 d . U
H33 H 0.697683 0.552478 0.505755 0.110 Uiso 1 1 calc R .
C34 C 0.7105(8) 0.5214(4) 0.5908(4) 0.0845(17) Uani 1 1 d . U
H34 H 0.649905 0.495631 0.581555 0.101 Uiso 1 1 calc R .
C35 C 0.8462(7) 0.4316(4) 0.9239(4) 0.0688(15) Uani 1 1 d . U
C36 C 0.9294(7) 0.4066(4) 0.9689(4) 0.0768(15) Uani 1 1 d . U
H36 H 0.975614 0.429555 0.999589 0.092 Uiso 1 1 calc R .
C37 C 0.9314(7) 0.3417(4) 0.9602(4) 0.0733(15) Uani 1 1 d . U
C38 C 0.9961(7) 0.2901(4) 0.9887(4) 0.0818(17) Uani 1 1 d . U
H38 H 1.052803 0.296861 1.022586 0.098 Uiso 1 1 calc R .
C39 C 0.9741(7) 0.2312(5) 0.9659(4) 0.0834(18) Uani 1 1 d . U
H39 H 1.019240 0.197934 0.983349 0.100 Uiso 1 1 calc R .
C40 C 0.8875(7) 0.2181(4) 0.9179(4) 0.0823(18) Uani 1 1 d . U
H40 H 0.873707 0.176143 0.905519 0.099 Uiso 1 1 calc R .
C41 C 0.8200(7) 0.2659(4) 0.8875(4) 0.0747(15) Uani 1 1 d . U
H41 H 0.762178 0.256958 0.854757 0.090 Uiso 1 1 calc R .
C42 C 0.8437(6) 0.3286(4) 0.9089(4) 0.0679(14) Uani 1 1 d . U
C43 C 0.8134(7) 0.4962(4) 0.9144(4) 0.0733(16) Uani 1 1 d . U
H43 H 0.852007 0.526973 0.940231 0.088 Uiso 1 1 calc R .
C44 C 0.7070(10) 0.5823(5) 0.8650(5) 0.1107(17) Uani 1 1 d . U
C45 C 0.6093(9) 0.5920(5) 0.8162(5) 0.1141(19) Uani 1 1 d . U
H45A H 0.604147 0.635880 0.804267 0.171 Uiso 1 1 calc GR .
H45B H 0.548037 0.580601 0.829312 0.171 Uiso 1 1 calc GR .
H45C H 0.611783 0.565695 0.782891 0.171 Uiso 1 1 calc GR .
C46 C 0.7945(9) 0.6155(5) 0.8436(5) 0.1135(18) Uani 1 1 d . U
H46A H 0.779682 0.660356 0.839433 0.170 Uiso 1 1 calc GR .
H46B H 0.795904 0.598187 0.805766 0.170 Uiso 1 1 calc GR .
H46C H 0.862722 0.608876 0.872184 0.170 Uiso 1 1 calc GR .
C47 C 0.7107(9) 0.6141(5) 0.9220(5) 0.1140(18) Uani 1 1 d . U
H47A H 0.646334 0.604636 0.932947 0.171 Uiso 1 1 calc GR .
H47B H 0.716530 0.659294 0.917654 0.171 Uiso 1 1 calc GR .
H47C H 0.771570 0.598944 0.952609 0.171 Uiso 1 1 calc GR .
C48 C 0.3981(6) 0.4575(4) 0.7928(4) 0.0668(16) Uani 1 1 d . U
C49 C 0.3012(7) 0.4821(4) 0.7615(4) 0.0765(18) Uani 1 1 d . U
H49 H 0.239502 0.484572 0.774230 0.092 Uiso 1 1 calc R .
C50 C 0.3131(7) 0.5026(4) 0.7067(4) 0.0769(17) Uani 1 1 d . U
C51 C 0.2452(7) 0.5330(4) 0.6555(4) 0.0846(19) Uani 1 1 d . U
H51 H 0.175452 0.543816 0.654736 0.101 Uiso 1 1 calc R .
C52 C 0.2809(8) 0.5460(5) 0.6089(4) 0.091(2) Uani 1 1 d . U
H52 H 0.236658 0.566495 0.575774 0.109 Uiso 1 1 calc R .
C53 C 0.3853(7) 0.5290(4) 0.6095(4) 0.089(2) Uani 1 1 d . U
H53 H 0.408292 0.537257 0.575873 0.107 Uiso 1 1 calc R .
C54 C 0.4556(7) 0.5003(4) 0.6583(4) 0.0789(17) Uani 1 1 d . U
H54 H 0.525170 0.489958 0.658246 0.095 Uiso 1 1 calc R .
C55 C 0.4181(7) 0.4877(4) 0.7074(4) 0.0738(17) Uani 1 1 d . U
C56 C 0.4257(7) 0.4321(4) 0.8517(4) 0.0671(16) Uani 1 1 d . U
H56 H 0.373173 0.431016 0.871777 0.080 Uiso 1 1 calc R .
C57 C 0.5407(6) 0.3854(4) 0.9399(4) 0.0637(18) Uani 1 1 d . U
C58 C 0.4410(7) 0.3771(5) 0.9611(4) 0.088(3) Uani 1 1 d . U
H58A H 0.390544 0.350558 0.933490 0.133 Uiso 1 1 calc GR .
H58B H 0.409362 0.418051 0.963319 0.133 Uiso 1 1 calc GR .
H58C H 0.460212 0.357638 0.999818 0.133 Uiso 1 1 calc GR .
C59 C 0.6172(7) 0.4293(4) 0.9827(4) 0.089(2) Uani 1 1 d . U
H59A H 0.588300 0.471658 0.978623 0.134 Uiso 1 1 calc GR .
H59B H 0.684983 0.429446 0.973697 0.134 Uiso 1 1 calc GR .
H59C H 0.626995 0.414687 1.022794 0.134 Uiso 1 1 calc GR .
C60 C 0.5905(7) 0.3200(4) 0.9399(4) 0.081(2) Uani 1 1 d . U
H60A H 0.641965 0.321408 0.917321 0.122 Uiso 1 1 calc GR .
H60B H 0.535565 0.289643 0.922220 0.122 Uiso 1 1 calc GR .
H60C H 0.625597 0.307452 0.980190 0.122 Uiso 1 1 calc GR .
C61 C 0.6405(7) 0.3217(4) 0.7569(4) 0.0684(16) Uani 1 1 d . U
C62 C 0.5703(7) 0.2953(4) 0.7697(4) 0.0703(16) Uani 1 1 d . U
C63 C 0.4818(7) 0.2630(4) 0.7832(4) 0.0702(17) Uani 1 1 d . U
C64 C 0.4970(7) 0.2053(4) 0.8128(4) 0.0807(18) Uani 1 1 d . U
H64 H 0.564536 0.186550 0.823179 0.097 Uiso 1 1 calc R .
C65 C 0.4127(8) 0.1752(5) 0.8270(4) 0.087(2) Uani 1 1 d . U
H65 H 0.422517 0.135776 0.845893 0.105 Uiso 1 1 calc R .
C66 C 0.3179(8) 0.2033(5) 0.8134(4) 0.087(2) Uani 1 1 d . U
H66 H 0.262439 0.183877 0.824911 0.105 Uiso 1 1 calc R .
C67 C 0.2982(7) 0.2600(5) 0.7829(4) 0.0855(19) Uani 1 1 d . U
H67 H 0.230007 0.277771 0.772517 0.103 Uiso 1 1 calc R .
C68 C 0.3813(7) 0.2898(4) 0.7681(4) 0.0776(17) Uani 1 1 d . U
H68 H 0.369466 0.328407 0.747688 0.093 Uiso 1 1 calc R .
N1 N 0.9292(5) 0.3567(3) 0.7807(3) 0.0644(18) Uani 1 1 d . .
N2 N 0.8422(6) 0.2443(3) 0.7190(3) 0.077(2) Uani 1 1 d . .
N3 N 0.6426(5) 0.3478(3) 0.6111(3) 0.0698(19) Uani 1 1 d . .
N4 N 0.8609(5) 0.3715(3) 0.6213(3) 0.0668(18) Uani 1 1 d . .
N5 N 0.7900(5) 0.3844(3) 0.8866(3) 0.0563(16) Uani 1 1 d . .
N6 N 0.7322(5) 0.5142(3) 0.8714(2) 0.0528(15) Uani 1 1 d . .
N7 N 0.4715(5) 0.4590(3) 0.7610(3) 0.0620(17) Uani 1 1 d . .
N8 N 0.5200(5) 0.4104(3) 0.8788(3) 0.0576(16) Uani 1 1 d . .
Y1 Y 0.77284(6) 0.35434(4) 0.70239(3) 0.0571(3) Uani 1 1 d . .
Y2 Y 0.64307(6) 0.42360(3) 0.81380(3) 0.0507(2) Uani 1 1 d . .

loop_
_atom_site_aniso_label
_atom_site_aniso_U_11
_atom_site_aniso_U_22
_atom_site_aniso_U_33
_atom_site_aniso_U_23
_atom_site_aniso_U_13
_atom_site_aniso_U_12
C1 0.073(3) 0.090(3) 0.078(3) -0.001(3) 0.035(3) 0.000(3)
C2 0.069(3) 0.095(3) 0.076(3) 0.005(3) 0.027(3) 0.004(3)
C3 0.067(3) 0.095(3) 0.072(3) 0.004(3) 0.030(3) -0.006(3)
C4 0.067(3) 0.108(3) 0.078(3) 0.002(3) 0.024(3) -0.007(3)
C5 0.069(3) 0.106(4) 0.077(3) -0.003(3) 0.024(3) -0.021(3)
C6 0.076(3) 0.095(4) 0.077(3) -0.002(3) 0.026(3) -0.020(3)
C7 0.071(3) 0.093(3) 0.071(3) -0.002(3) 0.024(3) -0.012(3)
C8 0.065(3) 0.091(3) 0.070(3) 0.002(3) 0.029(3) -0.006(3)
C9 0.089(4) 0.086(4) 0.091(4) -0.005(3) 0.031(3) 0.001(3)
C10 0.144(4) 0.104(4) 0.153(4) -0.030(4) 0.029(4) -0.007(4)
C11 0.149(4) 0.108(4) 0.152(4) -0.029(4) 0.028(4) -0.009(4)
C12 0.148(4) 0.104(4) 0.154(4) -0.028(4) 0.028(4) -0.008(4)
C13 0.145(4) 0.106(4) 0.157(4) -0.033(4) 0.029(4) -0.009(4)
C14 0.093(4) 0.082(3) 0.059(3) -0.008(3) 0.021(3) -0.008(3)
C15 0.099(4) 0.089(4) 0.059(3) -0.005(3) 0.013(3) -0.003(3)
C16 0.089(4) 0.083(3) 0.064(3) -0.009(3) 0.007(3) -0.003(3)
C17 0.099(4) 0.097(4) 0.067(4) -0.007(3) 0.001(3) -0.005(4)
C18 0.093(4) 0.099(4) 0.073(4) -0.009(4) 0.000(4) -0.006(4)
C19 0.090(4) 0.100(4) 0.074(4) -0.005(4) 0.008(4) -0.011(4)
C20 0.089(3) 0.095(3) 0.064(3) -0.008(3) 0.008(3) -0.009(3)
C21 0.089(4) 0.084(3) 0.060(3) -0.010(3) 0.016(3) -0.003(3)
C22 0.092(4) 0.088(4) 0.063(3) -0.012(3) 0.029(3) -0.002(3)
C23 0.086(5) 0.094(5) 0.071(4) -0.010(4) 0.037(4) -0.003(4)
C24 0.085(5) 0.144(6) 0.096(5) -0.019(5) 0.038(5) -0.022(5)
C25 0.096(6) 0.131(7) 0.110(6) 0.014(6) 0.041(5) 0.016(6)
C26 0.105(6) 0.128(7) 0.080(6) 0.004(5) 0.045(5) -0.012(5)
C27 0.070(3) 0.072(3) 0.060(3) -0.004(3) 0.031(3) -0.002(3)
C28 0.074(3) 0.072(4) 0.064(3) -0.003(3) 0.035(3) -0.004(3)
C29 0.086(4) 0.075(4) 0.075(4) 0.001(3) 0.038(3) -0.002(3)
C30 0.094(4) 0.088(4) 0.081(4) 0.004(3) 0.037(3) -0.008(3)
C31 0.102(4) 0.092(4) 0.097(4) 0.007(4) 0.039(4) -0.012(4)
C32 0.112(4) 0.095(4) 0.090(4) 0.014(4) 0.043(4) -0.005(4)
C33 0.103(4) 0.096(4) 0.081(4) 0.009(4) 0.034(4) -0.004(4)
C34 0.099(3) 0.085(3) 0.076(3) 0.003(3) 0.035(3) -0.004(3)
C35 0.068(3) 0.078(3) 0.065(3) 0.007(3) 0.024(3) -0.003(3)
C36 0.069(3) 0.089(3) 0.073(3) 0.006(3) 0.020(3) -0.007(3)
C37 0.067(3) 0.086(3) 0.071(3) 0.012(3) 0.025(3) 0.000(3)
C38 0.073(3) 0.091(3) 0.079(3) 0.013(3) 0.018(3) 0.004(3)
C39 0.080(3) 0.092(4) 0.080(4) 0.014(3) 0.024(3) 0.010(3)
C40 0.083(4) 0.087(4) 0.081(4) 0.007(3) 0.029(3) 0.008(3)
C41 0.073(3) 0.083(3) 0.072(3) 0.003(3) 0.027(3) 0.007(3)
C42 0.065(3) 0.083(3) 0.066(3) 0.008(3) 0.034(2) -0.001(3)
C43 0.080(3) 0.078(3) 0.065(3) 0.000(3) 0.026(3) -0.011(3)
C44 0.136(4) 0.087(3) 0.101(4) 0.000(3) 0.020(3) 0.004(3)
C45 0.138(4) 0.088(4) 0.106(4) -0.001(3) 0.017(3) 0.006(3)
C46 0.138(4) 0.090(4) 0.105(4) 0.002(3) 0.021(3) 0.003(3)
C47 0.141(4) 0.090(4) 0.103(4) -0.002(3) 0.021(3) 0.007(4)
C48 0.059(3) 0.075(3) 0.068(3) 0.005(3) 0.021(3) 0.007(3)
C49 0.064(3) 0.086(4) 0.078(4) 0.001(3) 0.018(3) 0.012(3)
C50 0.070(3) 0.081(3) 0.075(3) 0.007(3) 0.013(3) 0.010(3)
C51 0.071(3) 0.096(4) 0.082(4) 0.009(3) 0.013(3) 0.011(3)
C52 0.085(4) 0.095(4) 0.081(4) 0.014(4) 0.004(4) 0.012(4)
C53 0.083(4) 0.100(4) 0.078(4) 0.018(4) 0.012(4) 0.003(4)
C54 0.071(3) 0.090(3) 0.073(3) 0.010(3) 0.015(3) 0.004(3)
C55 0.067(3) 0.082(3) 0.070(3) 0.007(3) 0.014(3) 0.006(3)
C56 0.062(3) 0.079(3) 0.068(3) 0.000(3) 0.030(3) 0.009(3)
C57 0.061(4) 0.079(4) 0.061(4) 0.009(4) 0.035(3) 0.006(4)
C58 0.081(5) 0.116(6) 0.083(5) 0.016(5) 0.046(5) 0.008(5)
C59 0.096(5) 0.101(6) 0.068(5) 0.002(5) 0.020(4) -0.009(5)
C60 0.089(5) 0.085(5) 0.078(5) 0.015(4) 0.038(4) 0.008(4)
C61 0.074(3) 0.072(3) 0.066(3) -0.009(3) 0.029(3) -0.006(3)
C62 0.077(3) 0.075(3) 0.065(3) -0.015(3) 0.030(3) -0.005(3)
C63 0.075(3) 0.078(4) 0.067(3) -0.010(3) 0.035(3) -0.014(3)
C64 0.084(3) 0.086(4) 0.078(3) -0.013(3) 0.032(3) -0.015(3)
C65 0.096(4) 0.088(4) 0.080(4) -0.003(3) 0.029(4) -0.018(4)
C66 0.087(4) 0.096(4) 0.086(4) -0.005(4) 0.038(4) -0.024(4)
C67 0.081(4) 0.096(4) 0.084(4) -0.010(3) 0.031(3) -0.012(4)
C68 0.080(3) 0.084(3) 0.074(3) -0.006(3) 0.030(3) -0.013(3)
N1 0.060(4) 0.073(5) 0.062(4) -0.009(4) 0.021(4) -0.011(4)
N2 0.103(6) 0.054(4) 0.082(5) -0.014(4) 0.040(5) -0.008(4)
N3 0.070(5) 0.091(5) 0.047(4) -0.008(4) 0.014(4) -0.004(4)
N4 0.067(4) 0.075(5) 0.066(5) -0.008(4) 0.030(4) -0.005(4)
N5 0.061(4) 0.052(4) 0.060(4) 0.003(3) 0.024(3) 0.002(3)
N6 0.058(4) 0.056(4) 0.044(4) 0.000(3) 0.012(3) 0.000(3)
N7 0.058(4) 0.067(4) 0.057(4) 0.002(3) 0.011(3) -0.002(3)
N8 0.059(4) 0.066(4) 0.051(4) -0.003(3) 0.019(3) -0.002(3)
Y1 0.0619(5) 0.0628(5) 0.0503(5) -0.0103(4) 0.0216(4) -0.0038(4)
Y2 0.0518(4) 0.0580(5) 0.0444(4) -0.0013(4) 0.0167(3) 0.0004(4)

loop_
_atom_type_symbol
_atom_type_description
_atom_type_scat_dispersion_real
_atom_type_scat_dispersion_imag
_atom_type_scat_source
C C 0.0033 0.0016 'International Tables Vol C Tables 4.2.6.8 and 6.1.1.4'
H H 0.0000 0.0000 'International Tables Vol C Tables 4.2.6.8 and 6.1.1.4'
N N 0.0061 0.0033 'International Tables Vol C Tables 4.2.6.8 and 6.1.1.4'
Y Y -2.7962 3.5667 'International Tables Vol C Tables 4.2.6.8 and 6.1.1.4'

loop_
_geom_angle_atom_site_label_1
_geom_angle_atom_site_label_2
_geom_angle_atom_site_label_3
_geom_angle
C2 C1 C9 127.9(10)
C2 C1 N1 112.8(9)
N1 C1 C9 119.3(9)
C1 C2 H2 127.0
C1 C2 C3 106.0(9)
C3 C2 H2 127.0
C2 C3 C4 134.6(9)
C2 C3 C8 107.4(8)
C8 C3 C4 118.0(9)
C3 C4 H4 121.2
C5 C4 C3 117.6(9)
C5 C4 H4 121.2
C4 C5 H5 117.4
C4 C5 C6 125.1(10)
C6 C5 H5 117.4
C5 C6 H6 120.6
C5 C6 C7 118.7(9)
C7 C6 H6 120.6
C6 C7 H7 120.3
C8 C7 C6 119.3(9)
C8 C7 H7 120.3
C7 C8 C3 121.2(9)
C7 C8 N1 129.2(9)
N1 C8 C3 109.5(8)
C1 C9 H9 117.2
N2 C9 C1 125.7(10)
N2 C9 H9 117.2
C12 C10 C11 100.5(11)
C13 C10 C11 104.1(12)
C13 C10 C12 112.7(12)
C13 C10 N2 113.8(11)
N2 C10 C11 106.6(11)
N2 C10 C12 117.1(11)
C10 C11 H11A 109.5
C10 C11 H11B 109.5
C10 C11 H11C 109.5
H11A C11 H11B 109.5
H11A C11 H11C 109.5
H11B C11 H11C 109.5
C10 C12 H12A 109.5
C10 C12 H12B 109.5
C10 C12 H12C 109.5
H12A C12 H12B 109.5
H12A C12 H12C 109.5
H12B C12 H12C 109.5
C10 C13 H13A 109.5
C10 C13 H13B 109.5
C10 C13 H13C 109.5
H13A C13 H13B 109.5
H13A C13 H13C 109.5
H13B C13 H13C 109.5
C15 C14 C22 127.8(9)
C15 C14 N3 111.8(8)
N3 C14 C22 120.2(8)
C14 C15 H15 126.5
C14 C15 C16 107.1(8)
C16 C15 H15 126.5
C15 C16 C17 135.7(9)
C15 C16 C21 106.2(9)
C21 C16 C17 118.0(10)
C16 C17 H17 119.8
C18 C17 C16 120.5(9)
C18 C17 H17 119.8
C17 C18 H18 119.5
C17 C18 C19 120.9(10)
C19 C18 H18 119.5
C18 C19 H19 119.7
C18 C19 C20 120.6(10)
C20 C19 H19 119.7
C19 C20 H20 120.1
C21 C20 C19 119.9(9)
C21 C20 H20 120.1
C20 C21 C16 119.9(9)
C20 C21 N3 128.6(8)
N3 C21 C16 111.5(9)
C14 C22 H22 118.1
N4 C22 C14 123.7(8)
N4 C22 H22 118.1
C24 C23 N4 108.0(7)
C25 C23 C24 109.6(9)
C25 C23 N4 107.4(8)
C26 C23 C24 108.2(8)
C26 C23 C25 111.1(8)
C26 C23 N4 112.4(8)
C23 C24 H24A 109.5
C23 C24 H24B 109.5
C23 C24 H24C 109.5
H24A C24 H24B 109.5
H24A C24 H24C 109.5
H24B C24 H24C 109.5
C23 C25 H25A 109.5
C23 C25 H25B 109.5
C23 C25 H25C 109.5
H25A C25 H25B 109.5
H25A C25 H25C 109.5
H25B C25 H25C 109.5
C23 C26 H26A 109.5
C23 C26 H26B 109.5
C23 C26 H26C 109.5
H26A C26 H26B 109.5
H26A C26 H26C 109.5
H26B C26 H26C 109.5
C28 C27 Y1 94.5(6)
C28 C27 Y2 166.2(7)
Y2 C27 Y1 97.4(3)
C27 C28 C29 178.3(9)
C27 C28 Y1 61.0(5)
C29 C28 Y1 120.6(5)
C30 C29 C28 119.9(8)
C34 C29 C28 120.6(8)
C34 C29 C30 119.6(9)
C29 C30 H30 119.9
C29 C30 C31 120.2(9)
C31 C30 H30 119.9
C30 C31 H31 121.6
C32 C31 C30 116.7(10)
C32 C31 H31 121.6
C31 C32 H32 116.7
C33 C32 C31 126.5(10)
C33 C32 H32 116.7
C32 C33 H33 121.5
C32 C33 C34 117.0(10)
C34 C33 H33 121.5
C29 C34 C33 120.1(9)
C29 C34 H34 120.0
C33 C34 H34 120.0
C36 C35 C43 128.1(9)
C36 C35 N5 111.8(8)
N5 C35 C43 120.1(8)
C35 C36 H36 126.1
C37 C36 C35 107.7(9)
C37 C36 H36 126.1
C36 C37 C38 135.9(9)
C36 C37 C42 105.7(8)
C38 C37 C42 118.4(9)
C37 C38 H38 120.5
C39 C38 C37 118.9(9)
C39 C38 H38 120.5
C38 C39 H39 118.6
C38 C39 C40 122.7(9)
C40 C39 H39 118.6
C39 C40 H40 119.0
C39 C40 C41 121.9(9)
C41 C40 H40 119.0
C40 C41 H41 121.7
C40 C41 C42 116.6(9)
C42 C41 H41 121.7
C41 C42 C37 121.3(8)
N5 C42 C37 110.6(8)
N5 C42 C41 128.1(8)
C35 C43 H43 118.5
N6 C43 C35 123.0(8)
N6 C43 H43 118.5
C45 C44 C46 104.2(9)
C45 C44 C47 116.3(10)
C45 C44 N6 109.6(9)
C47 C44 C46 104.3(9)
N6 C44 C46 108.2(9)
N6 C44 C47 113.4(9)
C44 C45 H45A 109.5
C44 C45 H45B 109.5
C44 C45 H45C 109.5
H45A C45 H45B 109.5
H45A C45 H45C 109.5
H45B C45 H45C 109.5
C44 C46 H46A 109.5
C44 C46 H46B 109.5
C44 C46 H46C 109.5
H46A C46 H46B 109.5
H46A C46 H46C 109.5
H46B C46 H46C 109.5
C44 C47 H47A 109.5
C44 C47 H47B 109.5
C44 C47 H47C 109.5
H47A C47 H47B 109.5
H47A C47 H47C 109.5
H47B C47 H47C 109.5
C49 C48 C56 127.0(8)
N7 C48 C49 112.5(8)
N7 C48 C56 120.5(7)
C48 C49 H49 126.8
C48 C49 C50 106.5(8)
C50 C49 H49 126.8
C49 C50 C51 134.9(9)
C55 C50 C49 106.1(8)
C55 C50 C51 119.0(8)
C50 C51 H51 119.8
C52 C51 C50 120.4(9)
C52 C51 H51 119.8
C51 C52 H52 120.0
C51 C52 C53 120.0(9)
C53 C52 H52 120.0
C52 C53 H53 118.8
C54 C53 C52 122.4(9)
C54 C53 H53 118.8
C53 C54 H54 121.4
C53 C54 C55 117.3(8)
C55 C54 H54 121.4
C54 C55 C50 121.0(8)
N7 C55 C50 110.4(8)
N7 C55 C54 128.6(8)
C48 C56 H56 118.2
N8 C56 C48 123.6(7)
N8 C56 H56 118.2
C59 C57 C58 108.6(7)
C59 C57 C60 110.5(7)
C60 C57 C58 107.4(7)
N8 C57 C58 114.4(7)
N8 C57 C59 109.3(7)
N8 C57 C60 106.6(6)
C57 C58 H58A 109.5
C57 C58 H58B 109.5
C57 C58 H58C 109.5
H58A C58 H58B 109.5
H58A C58 H58C 109.5
H58B C58 H58C 109.5
C57 C59 H59A 109.5
C57 C59 H59B 109.5
C57 C59 H59C 109.5
H59A C59 H59B 109.5
H59A C59 H59C 109.5
H59B C59 H59C 109.5
C57 C60 H60A 109.5
C57 C60 H60B 109.5
C57 C60 H60C 109.5
H60A C60 H60B 109.5
H60A C60 H60C 109.5
H60B C60 H60C 109.5
C62 C61 Y1 161.9(7)
C62 C61 Y2 99.4(6)
Y1 C61 Y2 97.2(3)
C61 C62 C63 177.9(9)
C61 C62 Y2 57.4(5)
C63 C62 Y2 123.5(5)
C64 C63 C62 120.6(8)
C68 C63 C62 120.5(8)
C68 C63 C64 118.8(8)
C63 C64 H64 119.8
C63 C64 C65 120.5(9)
C65 C64 H64 119.8
C64 C65 H65 120.4
C66 C65 C64 119.1(10)
C66 C65 H65 120.4
C65 C66 H66 118.8
C65 C66 C67 122.5(9)
C67 C66 H66 118.8
C66 C67 H67 120.6
C68 C67 C66 118.7(9)
C68 C67 H67 120.6
C63 C68 H68 119.8
C67 C68 C63 120.3(9)
C67 C68 H68 119.8
C1 N1 C8 104.3(7)
C1 N1 Y1 112.9(5)
C8 N1 Y1 142.8(6)
C9 N2 C10 119.4(9)
C9 N2 Y1 109.8(6)
C10 N2 Y1 130.6(7)
C14 N3 C21 103.5(7)
C14 N3 Y1 113.5(5)
C21 N3 Y1 141.6(6)
C22 N4 C23 118.5(7)
C22 N4 Y1 110.1(6)
C23 N4 Y1 130.7(5)
C35 N5 C42 104.2(7)
C35 N5 Y2 112.8(5)
C42 N5 Y2 142.9(6)
C43 N6 C44 118.4(8)
C43 N6 Y2 111.1(5)
C44 N6 Y2 130.5(6)
C48 N7 C55 104.5(7)
C48 N7 Y2 114.5(5)
C55 N7 Y2 140.7(5)
C56 N8 C57 119.5(6)
C56 N8 Y2 109.9(5)
C57 N8 Y2 130.5(5)
C27 Y1 C28 24.5(2)
C27 Y1 Y2 40.88(18)
C28 Y1 Y2 65.28(15)
C61 Y1 C27 79.7(3)
C61 Y1 C28 102.0(2)
C61 Y1 Y2 41.50(18)
N1 Y1 C27 89.2(2)
N1 Y1 C28 95.0(2)
N1 Y1 C61 100.4(2)
N1 Y1 N2 72.3(2)
N1 Y1 N3 167.1(2)
N1 Y1 N4 96.2(2)
N1 Y1 Y2 84.84(15)
N2 Y1 C27 154.5(2)
N2 Y1 C28 166.0(2)
N2 Y1 C61 86.4(2)
N2 Y1 N4 91.7(2)
N2 Y1 Y2 117.84(16)
N3 Y1 C27 98.4(2)
N3 Y1 C28 87.9(2)
N3 Y1 C61 91.2(3)
N3 Y1 N2 103.2(2)
N3 Y1 N4 71.6(2)
N3 Y1 Y2 107.69(16)
N4 Y1 C27 108.1(2)
N4 Y1 C28 83.8(2)
N4 Y1 C61 161.8(2)
N4 Y1 Y2 148.95(15)
C27 Y2 C61 80.2(3)
C27 Y2 C62 101.3(2)
C27 Y2 N8 162.2(2)
C27 Y2 Y1 41.70(18)
C61 Y2 C62 23.2(2)
C61 Y2 Y1 41.26(19)
C62 Y2 Y1 64.35(16)
N5 Y2 C27 103.2(2)
N5 Y2 C61 88.4(2)
N5 Y2 C62 92.9(2)
N5 Y2 N6 72.8(2)
N5 Y2 N7 164.3(2)
N5 Y2 N8 93.0(2)
N5 Y2 Y1 86.15(14)
N6 Y2 C27 85.6(2)
N6 Y2 C61 153.3(2)
N6 Y2 C62 165.3(2)
N6 Y2 N8 92.15(19)
N6 Y2 Y1 116.66(13)
N7 Y2 C27 92.3(2)
N7 Y2 C61 97.0(2)
N7 Y2 C62 86.6(2)
N7 Y2 N6 106.2(2)
N7 Y2 N8 71.3(2)
N7 Y2 Y1 107.61(15)
N8 Y2 C61 108.0(2)
N8 Y2 C62 85.1(2)
N8 Y2 Y1 149.26(14)

loop_
_geom_bond_atom_site_label_1
_geom_bond_atom_site_label_2
_geom_bond_distance
C1 C2 1.386(11)
C1 C9 1.412(12)
C1 N1 1.397(10)
C2 H2 0.9300
C2 C3 1.397(11)
C3 C4 1.436(12)
C3 C8 1.432(11)
C4 H4 0.9300
C4 C5 1.321(12)
C5 H5 0.9300
C5 C6 1.382(11)
C6 H6 0.9300
C6 C7 1.391(11)
C7 H7 0.9300
C7 C8 1.361(11)
C8 N1 1.398(10)
C9 H9 0.9300
C9 N2 1.253(11)
C10 C11 1.535(16)
C10 C12 1.473(15)
C10 C13 1.400(15)
C10 N2 1.449(13)
C11 H11A 0.9600
C11 H11B 0.9600
C11 H11C 0.9600
C12 H12A 0.9600
C12 H12B 0.9600
C12 H12C 0.9600
C13 H13A 0.9600
C13 H13B 0.9600
C13 H13C 0.9600
C14 C15 1.377(11)
C14 C22 1.421(12)
C14 N3 1.382(10)
C15 H15 0.9300
C15 C16 1.383(12)
C16 C17 1.433(12)
C16 C21 1.390(11)
C17 H17 0.9300
C17 C18 1.321(12)
C18 H18 0.9300
C18 C19 1.358(12)
C19 H19 0.9300
C19 C20 1.387(11)
C20 H20 0.9300
C20 C21 1.363(12)
C21 N3 1.388(10)
C22 H22 0.9300
C22 N4 1.268(10)
C23 C24 1.510(12)
C23 C25 1.504(12)
C23 C26 1.497(11)
C23 N4 1.524(10)
C24 H24A 0.9600
C24 H24B 0.9600
C24 H24C 0.9600
C25 H25A 0.9600
C25 H25B 0.9600
C25 H25C 0.9600
C26 H26A 0.9600
C26 H26B 0.9600
C26 H26C 0.9600
C27 C28 1.198(10)
C27 Y1 2.524(8)
C27 Y2 2.483(8)
C28 C29 1.454(11)
C28 Y1 2.877(8)
C29 C30 1.393(11)
C29 C34 1.370(11)
C30 H30 0.9300
C30 C31 1.396(12)
C31 H31 0.9300
C31 C32 1.335(13)
C32 H32 0.9300
C32 C33 1.332(12)
C33 H33 0.9300
C33 C34 1.405(11)
C34 H34 0.9300
C35 C36 1.384(11)
C35 C43 1.422(11)
C35 N5 1.385(10)
C36 H36 0.9300
C36 C37 1.381(11)
C37 C38 1.418(11)
C37 C42 1.432(11)
C38 H38 0.9300
C38 C39 1.344(12)
C39 H39 0.9300
C39 C40 1.376(11)
C40 H40 0.9300
C40 C41 1.389(11)
C41 H41 0.9300
C41 C42 1.410(11)
C42 N5 1.389(10)
C43 H43 0.9300
C43 N6 1.293(9)
C44 C45 1.464(14)
C44 C46 1.531(14)
C44 C47 1.478(14)
C44 N6 1.465(11)
C45 H45A 0.9600
C45 H45B 0.9600
C45 H45C 0.9600
C46 H46A 0.9600
C46 H46B 0.9600
C46 H46C 0.9600
C47 H47A 0.9600
C47 H47B 0.9600
C47 H47C 0.9600
C48 C49 1.369(10)
C48 C56 1.425(10)
C48 N7 1.361(9)
C49 H49 0.9300
C49 C50 1.399(11)
C50 C51 1.425(11)
C50 C55 1.396(11)
C51 H51 0.9300
C51 C52 1.324(12)
C52 H52 0.9300
C52 C53 1.399(12)
C53 H53 0.9300
C53 C54 1.384(11)
C54 H54 0.9300
C54 C55 1.390(11)
C55 N7 1.389(9)
C56 H56 0.9300
C56 N8 1.295(9)
C57 C58 1.519(10)
C57 C59 1.510(11)
C57 C60 1.518(11)
C57 N8 1.472(9)
C58 H58A 0.9600
C58 H58B 0.9600
C58 H58C 0.9600
C59 H59A 0.9600
C59 H59B 0.9600
C59 H59C 0.9600
C60 H60A 0.9600
C60 H60B 0.9600
C60 H60C 0.9600
C61 C62 1.176(10)
C61 Y1 2.502(8)
C61 Y2 2.513(8)
C62 C63 1.444(11)
C62 Y2 2.943(8)
C63 C64 1.380(11)
C63 C68 1.376(11)
C64 H64 0.9300
C64 C65 1.384(11)
C65 H65 0.9300
C65 C66 1.321(12)
C66 H66 0.9300
C66 C67 1.374(12)
C67 H67 0.9300
C67 C68 1.373(11)
C68 H68 0.9300
N1 Y1 2.325(6)
N2 Y1 2.470(7)
N3 Y1 2.328(6)
N4 Y1 2.494(6)
N5 Y2 2.324(6)
N6 Y2 2.429(6)
N7 Y2 2.347(6)
N8 Y2 2.508(6)
Y1 Y2 3.7629(11)

loop_
_geom_torsion_atom_site_label_1
_geom_torsion_atom_site_label_2
_geom_torsion_atom_site_label_3
_geom_torsion_atom_site_label_4
_geom_torsion
C1 C2 C3 C4 179.4(9)
C1 C2 C3 C8 -0.2(9)
C1 C9 N2 C10 -178.0(10)
C1 C9 N2 Y1 -2.1(11)
C2 C1 C9 N2 179.4(9)
C2 C1 N1 C8 0.7(9)
C2 C1 N1 Y1 -177.6(5)
C2 C3 C4 C5 178.5(9)
C2 C3 C8 C7 -178.7(7)
C2 C3 C8 N1 0.6(9)
C3 C4 C5 C6 2.2(13)
C3 C8 N1 C1 -0.8(8)
C3 C8 N1 Y1 176.6(6)
C4 C3 C8 C7 1.6(12)
C4 C3 C8 N1 -179.0(7)
C4 C5 C6 C7 -1.8(13)
C5 C6 C7 C8 1.3(12)
C6 C7 C8 C3 -1.2(12)
C6 C7 C8 N1 179.5(7)
C7 C8 N1 C1 178.5(8)
C7 C8 N1 Y1 -4.1(14)
C8 C3 C4 C5 -2.0(12)
C9 C1 C2 C3 -179.1(8)
C9 C1 N1 C8 179.6(7)
C9 C1 N1 Y1 1.3(9)
C11 C10 N2 C9 -112.4(11)
C11 C10 N2 Y1 72.7(13)
C12 C10 N2 C9 -0.9(17)
C12 C10 N2 Y1 -175.8(8)
C13 C10 N2 C9 133.5(12)
C13 C10 N2 Y1 -41.4(17)
C14 C15 C16 C17 -175.9(11)
C14 C15 C16 C21 0.0(11)
C14 C22 N4 C23 178.9(8)
C14 C22 N4 Y1 7.4(11)
C15 C14 C22 N4 -174.8(9)
C15 C14 N3 C21 -1.3(10)
C15 C14 N3 Y1 168.2(6)
C15 C16 C17 C18 177.0(11)
C15 C16 C21 C20 178.2(9)
C15 C16 C21 N3 -0.9(11)
C16 C17 C18 C19 2.2(16)
C16 C21 N3 C14 1.3(10)
C16 C21 N3 Y1 -163.1(7)
C17 C16 C21 C20 -5.1(14)
C17 C16 C21 N3 175.9(8)
C17 C18 C19 C20 -2.2(16)
C18 C19 C20 C21 -1.5(15)
C19 C20 C21 C16 5.1(14)
C19 C20 C21 N3 -176.0(9)
C20 C21 N3 C14 -177.6(10)
C20 C21 N3 Y1 18.0(16)
C21 C16 C17 C18 1.4(15)
C22 C14 C15 C16 174.9(9)
C22 C14 N3 C21 -175.9(8)
C22 C14 N3 Y1 -6.4(10)
C24 C23 N4 C22 154.6(8)
C24 C23 N4 Y1 -35.9(10)
C25 C23 N4 C22 -87.3(10)
C25 C23 N4 Y1 82.2(8)
C26 C23 N4 C22 35.2(11)
C26 C23 N4 Y1 -155.2(6)
C28 C29 C30 C31 177.2(8)
C28 C29 C34 C33 -177.8(8)
C29 C30 C31 C32 0.6(15)
C30 C29 C34 C33 0.4(14)
C30 C31 C32 C33 0.5(17)
C31 C32 C33 C34 -1.1(17)
C32 C33 C34 C29 0.6(14)
C34 C29 C30 C31 -1.0(14)
C35 C36 C37 C38 178.3(9)
C35 C36 C37 C42 -1.7(9)
C35 C43 N6 C44 -178.6(8)
C35 C43 N6 Y2 2.2(9)
C36 C35 C43 N6 -178.1(7)
C36 C35 N5 C42 -1.9(8)
C36 C35 N5 Y2 176.4(5)
C36 C37 C38 C39 -178.7(9)
C36 C37 C42 C41 -178.7(7)
C36 C37 C42 N5 0.6(9)
C37 C38 C39 C40 -3.8(14)
C37 C42 N5 C35 0.8(8)
C37 C42 N5 Y2 -176.6(6)
C38 C37 C42 C41 1.3(12)
C38 C37 C42 N5 -179.5(7)
C38 C39 C40 C41 3.7(14)
C39 C40 C41 C42 -1.0(12)
C40 C41 C42 C37 -1.4(11)
C40 C41 C42 N5 179.5(7)
C41 C42 N5 C35 180.0(8)
C41 C42 N5 Y2 2.6(13)
C42 C37 C38 C39 1.3(12)
C43 C35 C36 C37 -179.9(8)
C43 C35 N5 C42 -179.9(7)
C43 C35 N5 Y2 -1.5(9)
C45 C44 N6 C43 -176.8(8)
C45 C44 N6 Y2 2.2(13)
C46 C44 N6 C43 70.3(10)
C46 C44 N6 Y2 -110.8(8)
C47 C44 N6 C43 -45.0(13)
C47 C44 N6 Y2 134.0(8)
C48 C49 C50 C51 -178.5(10)
C48 C49 C50 C55 1.4(10)
C48 C56 N8 C57 179.7(8)
C48 C56 N8 Y2 1.8(10)
C49 C48 C56 N8 -179.0(8)
C49 C48 N7 C55 1.7(10)
C49 C48 N7 Y2 176.4(6)
C49 C50 C51 C52 -179.2(10)
C49 C50 C55 C54 178.2(8)
C49 C50 C55 N7 -0.4(10)
C50 C51 C52 C53 1.0(15)
C50 C55 N7 C48 -0.7(9)
C50 C55 N7 Y2 -173.1(6)
C51 C50 C55 C54 -1.9(13)
C51 C50 C55 N7 179.5(8)
C51 C52 C53 C54 -2.1(15)
C52 C53 C54 C55 1.1(14)
C53 C54 C55 C50 0.9(13)
C53 C54 C55 N7 179.2(8)
C54 C55 N7 C48 -179.2(9)
C54 C55 N7 Y2 8.4(15)
C55 C50 C51 C52 1.0(14)
C56 C48 C49 C50 178.4(8)
C56 C48 N7 C55 -178.7(7)
C56 C48 N7 Y2 -4.0(10)
C58 C57 N8 C56 10.2(11)
C58 C57 N8 Y2 -172.4(5)
C59 C57 N8 C56 -111.8(8)
C59 C57 N8 Y2 65.6(8)
C60 C57 N8 C56 128.8(7)
C60 C57 N8 Y2 -53.8(9)
C62 C63 C64 C65 178.4(8)
C62 C63 C68 C67 -177.7(8)
C63 C64 C65 C66 -1.9(14)
C64 C63 C68 C67 0.8(13)
C64 C65 C66 C67 3.3(15)
C65 C66 C67 C68 -2.6(14)
C66 C67 C68 C63 0.5(13)
C68 C63 C64 C65 -0.2(13)
N1 C1 C2 C3 -0.3(9)
N1 C1 C9 N2 0.7(14)
N3 C14 C15 C16 0.9(11)
N3 C14 C22 N4 -1.2(14)
N5 C35 C36 C37 2.3(9)
N5 C35 C43 N6 -0.6(12)
N7 C48 C49 C50 -2.0(10)
N7 C48 C56 N8 1.4(13)
Y1 C28 C29 C30 -108.5(8)
Y1 C28 C29 C34 69.7(10)
Y1 C61 C62 Y2 -157(3)
Y2 C27 C28 Y1 -150(3)
Y2 C62 C63 C64 -120.1(8)
Y2 C62 C63 C68 58.5(10)
